data_4323555
loop_
_publ_author_name
'Masahito Kodera'
'Norihisa Terasako'
'Toshio Kita'
'Yoshimitsu Tachi'
'Koji Kano'
'Mikio Yamazaki'
'Masayuki Koikawa'
'Tadashi Tokii'

_publ_section_title
;
 Synthesis, Crystal Structures, and Catalytic Activity of Dicopper(II)
 Complexes with Dinucleating Tetraimidazole Ligands
 [Cu2(RO)(mbipl)](ClO4)2 (R = Me, Et, 2-Pr; Hmbipl =
 1,5-Bis[bis[(1-methyl-4-imidazolyl)methyl]amino]-3-pentanol) and
 [Cu2(MeO)(pbipl)](ClO4)2 (Hpbipl =
 1,5-Bis[bis[(1-isopropyl-4-imidazolyl)methyl]amino]-3-pentanol)
;
_journal_name_full 'Inorganic Chemistry'
_journal_page_first 3861
_journal_page_last 3868
_journal_paper_doi 10.1021/ic961267v
_journal_volume 36
_journal_year 1997
_chemical_formula_sum 'C36 H62 Cl4 Cu2 N10 O11'
_chemical_formula_weight 1079.85
_space_group_IT_number 61
_symmetry_cell_setting orthorhombic
_symmetry_Int_Tables_number 61
_symmetry_space_group_name_Hall '-P 2ac 2ab'
_symmetry_space_group_name_H-M 'P b c a'
_audit_creation_date 'Wed Mar 26 17:01:44 1997'
_audit_creation_method 'from TEXRAY.INF file'
_cell_angle_alpha 90
_cell_angle_beta 90
_cell_angle_gamma 90
_cell_formula_units_Z 8
_cell_length_a 28.46(1)
_cell_length_b 19.280(5)
_cell_length_c 18.339(4)
_cell_measurement_reflns_used 20
_cell_measurement_temperature 293.2
_cell_measurement_theta_max 14.0
_cell_measurement_theta_min 10.1
_cell_volume 10063(5)
_computing_cell_refinement 'Rigaku/AFC Diffractometer Control'
_computing_data_collection 'Rigaku/AFC Diffractometer Control'
_computing_data_reduction teXsan
_computing_publication_material teXsan
_computing_structure_refinement teXsan
_computing_structure_solution SHELXS86
_diffrn_ambient_temperature 293.2
_diffrn_measurement_device 'Rigaku AFC7R'
_diffrn_measurement_method \w-2\q
_diffrn_orient_matrix_UB_11 0.02858
_diffrn_orient_matrix_UB_12 0.00241
_diffrn_orient_matrix_UB_13 0.03162
_diffrn_orient_matrix_UB_21 0.02042
_diffrn_orient_matrix_UB_22 -0.00583
_diffrn_orient_matrix_UB_23 -0.04395
_diffrn_orient_matrix_UB_31 0.00098
_diffrn_orient_matrix_UB_32 0.05148
_diffrn_orient_matrix_UB_33 -0.00646
_diffrn_radiation_detector 'scintillation counter'
_diffrn_radiation_monochromator graphite
_diffrn_radiation_source 'Rigaku rotating anode'
_diffrn_radiation_type 'Mo K\a'
_diffrn_radiation_wavelength 0.7107
_diffrn_reflns_av_R_equivalents 0.00
_diffrn_reflns_av_sigmaI/netI 0.315
_diffrn_reflns_limit_h_max 30
_diffrn_reflns_limit_h_min 0
_diffrn_reflns_limit_k_max 18
_diffrn_reflns_limit_k_min 0
_diffrn_reflns_limit_l_max 0
_diffrn_reflns_limit_l_min -19
_diffrn_reflns_number 5680
_diffrn_reflns_reduction_process 'Lp corrections applied'
_diffrn_reflns_theta_max 22.53
_diffrn_reflns_theta_min 2.10
_diffrn_standards_decay_% -2.20
_diffrn_standards_interval_count 150
_diffrn_standards_number 3
_exptl_absorpt_coefficient_mu 1.119
_exptl_absorpt_correction_T_max 0.999
_exptl_absorpt_correction_T_min 0.935
_exptl_absorpt_correction_type '\y scans(North,Phillips & Mathews,1968)'
_exptl_crystal_colour green
_exptl_crystal_density_diffrn 1.426
_exptl_crystal_density_meas ?
_exptl_crystal_description prismatic
_exptl_crystal_F_000 4496.00
_exptl_crystal_size_max 0.350
_exptl_crystal_size_mid 0.200
_exptl_crystal_size_min 0.200
_refine_diff_density_max 0.45
_refine_diff_density_min -0.33
_refine_ls_extinction_method none
_refine_ls_goodness_of_fit_obs 1.060
_refine_ls_hydrogen_treatment noref
_refine_ls_matrix_type full
_refine_ls_number_constraints 0
_refine_ls_number_parameters 434
_refine_ls_number_reflns 1304
_refine_ls_number_restraints 0
_refine_ls_R_factor_obs 0.0644
_refine_ls_shift/esd_max 0.5824
_refine_ls_shift/esd_mean 0.0277
_refine_ls_structure_factor_coef F
_refine_ls_weighting_scheme unit
_refine_ls_wR_factor_obs 0.0683
_reflns_number_observed 1304
_reflns_number_total 5680
_reflns_observed_criterion >3.0sigma(I)
_cod_data_source_file ic961267v_3.cif
_cod_data_source_block master_file_afc7*.xtl
_cod_depositor_comments
;
The following automatic conversions were performed:

'_exptl_crystal_density_meas' value 'not measured' was changed to '?'
- the value is perceived as not measured.

Automatic conversion script
Id: cif_fix_values 3008 2015-01-20 13:52:24Z robertas 
;
_cod_original_cell_volume 10062(9)
_cod_original_sg_symbol_H-M 'P b c a '
_cod_original_formula_sum 'C36 H62 Cl4 Cu2 N10 O11 '
_cod_database_code 4323555

loop_
_symmetry_equiv_pos_as_xyz
'   +x,   +y,   +z'
'1/2+x,1/2-y,   -z'
'   -x,1/2+y,1/2-z'
'1/2-x,   -y,1/2+z'
'   -x,   -y,   -z'
'1/2-x,1/2+y,   +z'
'   +x,1/2-y,1/2+z'
'1/2+x,   +y,1/2-z'

loop_
_atom_site_aniso_label
_atom_site_aniso_U_11
_atom_site_aniso_U_22
_atom_site_aniso_U_33
_atom_site_aniso_U_12
_atom_site_aniso_U_13
_atom_site_aniso_U_23
Cu(1) 0.070(3) 0.035(2) 0.064(3) -0.004(3) -0.006(3) -0.005(3)
Cu(2) 0.063(3) 0.049(3) 0.046(3) -0.005(3) 0.006(3) 0.001(3)
O(1) 0.04(2) 0.08(2) 0.06(2) 0.01(1) -0.01(1) -0.03(1)
O(2) 0.08(2) 0.08(2) 0.02(1) -0.01(1) 0.03(1) 0.00(1)
N(1) 0.04(2) 0.03(2) 0.05(2) -0.02(2) 0.01(2) -0.02(2)
N(2) 0.10(3) 0.07(3) 0.13(4) -0.06(3) -0.05(3) -0.03(3)
N(3) 0.12(5) 0.09(3) 0.11(4) -0.03(3) -0.01(3) -0.03(3)
N(4) 0.02(2) 0.04(2) 0.08(3) -0.03(2) 0.01(2) -0.01(2)
N(5) -0.03(2) 0.17(4) 0.13(3) 0.00(2) 0.02(2) 0.04(4)
N(6) 0.06(3) 0.08(3) 0.06(2) 0.01(2) -0.02(2) -0.01(2)
N(7) 0.05(2) 0.02(2) 0.04(2) 0.00(1) 0.01(2) -0.01(2)
N(8) 0.11(4) 0.05(2) 0.10(4) 0.03(2) -0.02(3) -0.01(3)
N(9) 0.13(4) 0.02(2) 0.06(4) -0.02(2) 0.01(3) 0.01(2)
N(10) 0.08(4) 0.06(3) 0.12(4) -0.02(2) 0.06(3) 0.02(3)
C(1) 0.05(3) 0.12(4) 0.14(4) 0.01(3) -0.01(4) -0.10(4)
C(2) 0.07(3) 0.14(5) 0.05(2) 0.06(3) -0.03(2) 0.02(3)
C(3) 0.07(3) 0.04(3) 0.14(4) 0.07(3) 0.02(3) 0.06(3)
C(4) 0.12(3) 0.03(3) 0.05(2) 0.03(2) 0.01(3) 0.01(2)
C(5) 0.10(4) 0.07(3) 0.07(3) 0.02(3) 0.03(3) 0.00(3)
C(6) 0.14(5) 0.02(2) 0.05(3) 0.03(2) -0.03(3) 0.00(2)
C(7) 0.06(3) 0.00(3) 0.11(4) -0.02(2) 0.01(3) 0.00(2)
C(8) 0.02(3) 0.28(8) 0.02(2) 0.12(4) 0.00(2) -0.01(4)
C(9) 0.09(4) 0.03(3) 0.12(4) 0.04(3) -0.01(3) 0.02(3)
C(10) 0.09(4) 0.16(5) 0.14(6) -0.08(4) -0.10(4) 0.08(4)
C(11) 0.12(5) 0.33(9) 0.12(5) -0.08(5) 0.00(4) 0.07(5)
C(12) 0.06(3) 0.29(7) 0.21(6) 0.07(4) -0.01(4) -0.03(6)
C(13) 0.14(6) 0.04(3) 0.13(5) 0.00(3) 0.02(4) -0.03(3)
C(14) 0.09(5) 0.16(9) 0.08(4) -0.11(6) -0.05(4) 0.09(5)
C(15) 0.22(7) 0.00(3) 0.09(4) 0.07(3) -0.05(4) -0.03(3)
C(16) 0.01(2) 0.06(3) 0.06(3) 0.03(2) 0.04(2) 0.03(2)
C(17) 0.07(3) 0.04(3) 0.13(4) -0.05(3) -0.05(4) 0.07(3)
C(18) 0.09(3) 0.23(6) 0.11(4) 0.04(4) 0.05(3) 0.05(4)
C(19) 0.09(3) 0.14(4) 0.18(5) 0.00(3) 0.02(4) -0.03(5)
C(20) 0.15(5) 0.10(4) 0.03(3) -0.06(4) -0.02(3) 0.02(2)
C(21) 0.08(4) 0.12(4) 0.00(2) -0.01(3) -0.01(3) 0.00(2)
C(22) 0.01(3) 0.08(3) 0.09(4) -0.02(2) -0.02(3) -0.04(3)
C(23) 0.09(4) 0.03(3) 0.09(4) -0.02(2) 0.02(4) 0.02(3)
C(24) 0.03(3) 0.05(3) 0.21(5) 0.03(2) 0.09(3) 0.01(3)
C(25) 0.12(4) 0.13(4) 0.24(7) 0.00(3) 0.08(4) 0.07(4)
C(26) 0.12(4) 0.18(6) 0.34(9) 0.13(4) -0.03(5) -0.13(6)
C(27) 0.10(3) 0.05(3) 0.04(2) 0.02(3) 0.01(3) 0.00(2)
C(28) 0.10(4) 0.05(3) 0.05(4) 0.00(3) 0.04(3) 0.03(3)
C(29) 0.16(6) 0.02(3) 0.09(4) 0.01(3) 0.07(4) 0.02(3)
C(30) 0.14(5) 0.02(3) 0.02(3) -0.01(3) -0.01(3) -0.01(2)
C(31) 0.11(4) 0.07(3) 0.07(4) -0.01(3) 0.01(3) -0.01(3)
C(32) 0.07(3) 0.15(5) 0.20(5) 0.01(3) -0.01(3) -0.13(4)
C(33) 0.22(7) 0.16(6) 0.32(9) -0.07(5) 0.10(7) -0.11(7)
C(34) 0.11(3) 0.11(3) 0.05(2) 0.00(3) 0.03(3) 0.00(2)

loop_
_atom_site_label
_atom_site_fract_x
_atom_site_fract_y
_atom_site_fract_z
_atom_site_U_iso_or_equiv
_atom_site_thermal_displace_type
_atom_site_calc_flag
_atom_site_calc_attached_atom
_atom_site_occupancy
_atom_site_refinement_flags
Cu1 0.2367(2) 0.0190(2) 0.5562(2) 0.056(1) Uani d . 1.00 .
Cu2 0.2404(2) -0.1064(2) 0.6485(2) 0.053(1) Uani d . 1.00 .
Cl1 0.9160 0.1812 0.5730 0.1277 Uiso d . 1.00 .
Cl2 0.6263 0.1794 0.6310 0.1097 Uiso d . 1.00 .
Cl3 0.4129 0.0046 0.1556 0.3541 Uiso d . 1.00 .
Cl4 0.4794 -0.0513 0.2510 0.4510 Uiso d . 1.00 .
O1 0.2525(7) -0.003(1) 0.659(1) 0.057(8) Uani d . 1.00 .
O2 0.2286(8) -0.080(1) 0.5499(10) 0.060(8) Uani d . 1.00 .
O3 0.9182 0.1299 0.5180 0.1678 Uiso d . 1.00 .
O4 0.9384 0.2386 0.5431 0.2256 Uiso d . 1.00 .
O5 0.8716 0.2028 0.5807 0.2158 Uiso d . 1.00 .
O6 0.9357 0.1614 0.6315 0.2814 Uiso d . 1.00 .
O7 0.6675 0.2155 0.6196 0.2231 Uiso d . 1.00 .
O8 0.6127 0.1432 0.5717 0.2004 Uiso d . 1.00 .
O9 0.5875 0.2270 0.6415 0.1314 Uiso d . 1.00 .
O10 0.6312 0.1338 0.6865 0.2061 Uiso d . 1.00 .
O11 0.3475 0.0256 0.6903 0.1330 Uiso d . 1.00 .
N1 0.237(1) 0.126(1) 0.574(1) 0.041(10) Uani d . 1.00 .
N2 0.185(1) 0.049(2) 0.495(2) 0.10(2) Uani d . 1.00 .
N3 0.111(2) 0.055(2) 0.442(2) 0.11(2) Uani d . 1.00 .
N4 0.3036(9) 0.037(2) 0.503(2) 0.05(1) Uani d . 1.00 .
N5 0.3648(9) 0.065(3) 0.446(2) 0.09(2) Uani d . 1.00 .
N6 0.250(1) -0.125(2) 0.760(2) 0.07(1) Uani d . 1.00 .
N7 0.3082(9) -0.147(1) 0.643(2) 0.04(1) Uani d . 1.00 .
N8 0.379(1) -0.201(2) 0.633(3) 0.09(2) Uani d . 1.00 .
N9 0.188(1) -0.173(2) 0.663(3) 0.07(2) Uani d . 1.00 .
N10 0.122(1) -0.226(2) 0.677(3) 0.08(2) Uani d . 1.00 .
C1 0.217(1) 0.141(2) 0.650(3) 0.10(2) Uani d . 1.00 .
C2 0.235(1) 0.105(2) 0.715(2) 0.09(2) Uani d . 1.00 .
C3 0.224(1) 0.024(2) 0.712(2) 0.08(2) Uani d . 1.00 .
C4 0.239(1) 0.005(2) 0.791(2) 0.07(1) Uani d . 1.00 .
C5 0.227(1) -0.071(2) 0.805(2) 0.08(2) Uani d . 1.00 .
C6 0.215(2) 0.161(2) 0.509(2) 0.07(2) Uani d . 1.00 .
C7 0.174(1) 0.118(2) 0.484(2) 0.0564 Uani d . 1.00 .
C8 0.131(2) 0.118(4) 0.455(2) 0.11(2) Uani d . 1.00 .
C9 0.149(2) 0.017(2) 0.471(2) 0.08(2) Uani d . 1.00 .
C10 0.063(2) 0.050(3) 0.415(3) 0.13(3) Uani d . 1.00 .
C11 0.066(2) 0.068(3) 0.336(3) 0.19(3) Uani d . 1.00 .
C12 0.026(2) 0.084(3) 0.453(3) 0.19(3) Uani d . 1.00 .
C13 0.289(2) 0.149(2) 0.580(3) 0.11(2) Uani d . 1.00 .
C14 0.311(2) 0.105(4) 0.525(3) 0.11(3) Uani d . 1.00 .
C15 0.349(3) 0.122(2) 0.487(3) 0.0996 Uani d . 1.00 .
C16 0.336(1) 0.012(2) 0.462(2) 0.04(1) Uani d . 1.00 .
C17 0.406(2) 0.046(2) 0.406(3) 0.08(2) Uani d . 1.00 .
C18 0.451(2) 0.030(3) 0.448(3) 0.14(2) Uani d . 1.00 .
C19 0.418(1) 0.096(3) 0.349(3) 0.14(2) Uani d . 1.00 .
C20 0.299(2) -0.129(2) 0.775(2) 0.09(2) Uani d . 1.00 .
C21 0.328(2) -0.161(2) 0.713(2) 0.07(2) Uani d . 1.00 .
C22 0.370(1) -0.188(2) 0.704(3) 0.06(2) Uani d . 1.00 .
C23 0.340(2) -0.172(2) 0.598(2) 0.07(2) Uani d . 1.00 .
C24 0.422(1) -0.231(2) 0.606(2) 0.09(2) Uani d . 1.00 .
C25 0.458(2) -0.177(2) 0.596(3) 0.16(3) Uani d . 1.00 .
C26 0.434(2) -0.295(3) 0.623(4) 0.21(3) Uani d . 1.00 .
C27 0.229(2) -0.198(2) 0.774(2) 0.06(1) Uani d . 1.00 .
C28 0.185(2) -0.205(2) 0.727(3) 0.06(2) Uani d . 1.00 .
C29 0.145(3) -0.240(2) 0.740(3) 0.09(2) Uani d . 1.00 .
C30 0.148(2) -0.186(2) 0.630(2) 0.06(2) Uani d . 1.00 .
C31 0.071(2) -0.256(3) 0.659(2) 0.08(2) Uani d . 1.00 .
C32 0.036(1) -0.219(2) 0.696(3) 0.14(2) Uani d . 1.00 .
C33 0.068(2) -0.323(3) 0.645(4) 0.23(4) Uani d . 1.00 .
C34 0.236(1) -0.119(2) 0.489(2) 0.09(1) Uani d . 1.00 .
C35 0.3876 0.0000 0.6444 0.1032 Uiso d . 1.00 .
C36 0.4409 -0.0535 0.1823 0.3835 Uiso d . 1.00 .
H1 0.2171 0.1927 0.6580 0.1254 Uiso calc . 1.00 .
H1' 0.1829 0.1308 0.6480 0.1254 Uiso calc . 1.00 .
H2 0.2220 0.1302 0.7597 0.0853 Uiso calc . 1.00 .
H2' 0.2684 0.1162 0.7178 0.0853 Uiso calc . 1.00 .
H3 0.1906 0.0177 0.7086 0.1034 Uiso calc . 1.00 .
H4 0.2276 0.0370 0.8286 0.0819 Uiso calc . 1.00 .
H4' 0.2746 0.0118 0.7949 0.0819 Uiso calc . 1.00 .
H5 0.2315 -0.0802 0.8561 0.0927 Uiso calc . 1.00 .
H5' 0.1936 -0.0734 0.7958 0.0927 Uiso calc . 1.00 .
H6 0.2409 0.1647 0.4703 0.0766 Uiso calc . 1.00 .
H6' 0.2083 0.2085 0.5202 0.0766 Uiso calc . 1.00 .
H8 0.1173 0.1684 0.4449 0.1176 Uiso calc . 1.00 .
H9 0.1419 -0.0362 0.4673 0.0925 Uiso calc . 1.00 .
H10 0.0557 0.0003 0.4170 0.1467 Uiso calc . 1.00 .
H11 0.0393 0.0581 0.3104 0.1899 Uiso calc . 1.00 .
H11" 0.0925 0.0404 0.3139 0.1899 Uiso calc . 1.00 .
H11' 0.0754 0.1151 0.3309 0.1899 Uiso calc . 1.00 .
H12 0.0259 0.0711 0.5050 0.1705 Uiso calc . 1.00 .
H12" -0.0037 0.0780 0.4343 0.1705 Uiso calc . 1.00 .
H12' 0.0327 0.1348 0.4544 0.1705 Uiso calc . 1.00 .
H13 0.2955 0.1995 0.5738 0.1179 Uiso calc . 1.00 .
H13' 0.3043 0.1391 0.6281 0.1179 Uiso calc . 1.00 .
H15 0.3761 0.1654 0.4866 0.1183 Uiso calc . 1.00 .
H16 0.3386 -0.0379 0.4465 0.0520 Uiso calc . 1.00 .
H17 0.4037 0.0032 0.3727 0.0914 Uiso calc . 1.00 .
H18 0.4781 0.0150 0.4221 0.1398 Uiso calc . 1.00 .
H18" 0.4430 -0.0078 0.4822 0.1398 Uiso calc . 1.00 .
H18' 0.4591 0.0689 0.4775 0.1398 Uiso calc . 1.00 .
H19 0.4450 0.0893 0.3110 0.1405 Uiso calc . 1.00 .
H19" 0.4265 0.1447 0.3653 0.1405 Uiso calc . 1.00 .
H19' 0.3920 0.1083 0.3121 0.1405 Uiso calc . 1.00 .
H20 0.3038 -0.1549 0.8216 0.0966 Uiso calc . 1.00 .
H20' 0.3109 -0.0817 0.7883 0.0966 Uiso calc . 1.00 .
H22 0.3926 -0.1942 0.7478 0.0944 Uiso calc . 1.00 .
H23 0.3399 -0.1739 0.5408 0.1001 Uiso calc . 1.00 .
H24 0.4145 -0.2399 0.5511 0.1109 Uiso calc . 1.00 .
H25 0.4697 -0.1631 0.6451 0.1557 Uiso calc . 1.00 .
H25" 0.4853 -0.1883 0.5685 0.1557 Uiso calc . 1.00 .
H25' 0.4455 -0.1337 0.5759 0.1557 Uiso calc . 1.00 .
H26 0.4583 -0.3162 0.5993 0.1991 Uiso calc . 1.00 .
H26" 0.4421 -0.2936 0.6765 0.1991 Uiso calc . 1.00 .
H26' 0.4063 -0.3258 0.6225 0.1991 Uiso calc . 1.00 .
H27 0.2237 -0.2033 0.8272 0.0821 Uiso calc . 1.00 .
H27' 0.2547 -0.2327 0.7649 0.0821 Uiso calc . 1.00 .
H29 0.1368 -0.2691 0.7825 0.1225 Uiso calc . 1.00 .
H30 0.1295 -0.1740 0.5840 0.0835 Uiso calc . 1.00 .
H31 0.0651 -0.2317 0.6117 0.1079 Uiso calc . 1.00 .
H32 0.0374 -0.2320 0.7466 0.1457 Uiso calc . 1.00 .
H32" 0.0065 -0.2238 0.6774 0.1457 Uiso calc . 1.00 .
H32' 0.0442 -0.1683 0.6960 0.1457 Uiso calc . 1.00 .
H33 0.0374 -0.3333 0.6203 0.2196 Uiso calc . 1.00 .
H33" 0.0914 -0.3341 0.6088 0.2196 Uiso calc . 1.00 .
H33' 0.0706 -0.3491 0.6853 0.2196 Uiso calc . 1.00 .
H34 0.2668 -0.1168 0.4670 0.1049 Uiso calc . 1.00 .
H34" 0.2294 -0.1692 0.4945 0.1049 Uiso calc . 1.00 .
H34' 0.2143 -0.1066 0.4467 0.1049 Uiso calc . 1.00 .

loop_
_atom_type_symbol
_atom_type_oxidation_number
_atom_type_number_in_cell
_atom_type_scat_dispersion_real
_atom_type_scat_dispersion_imag
_atom_type_scat_source
C 0 288 0.003 0.002
;International Tables for Crystallography

(1992, Vol. C, Tables 4.2.6.8 and 6.1.1.1)

;
H 0 496 0.000 0.000
;International Tables for Crystallography

(1992, Vol. C, Table 6.1.1.2)

;
N 0 80 0.006 0.003
;International Tables for Crystallography

(1992, Vol. C, Tables 4.2.6.8 and 6.1.1.1)

;
O 0 88 0.011 0.006
;International Tables for Crystallography

(1992, Vol. C, Tables 4.2.6.8 and 6.1.1.1)

;
Cu 0 16 0.320 1.265
;International Tables for Crystallography

(1992, Vol. C, Tables 4.2.6.8 and 6.1.1.1)

;
Cl 0 32 0.148 0.159
;International Tables for Crystallography

(1992, Vol. C, Tables 4.2.6.8 and 6.1.1.1)

;

loop_
_geom_angle_atom_site_label_1
_geom_angle_atom_site_label_2
_geom_angle_atom_site_label_3
_geom_angle
_geom_angle_site_symmetry_1
_geom_angle_site_symmetry_2
_geom_angle_site_symmetry_3
_geom_angle_publ_flag
O(1) Cu(1) O(2) 82.5(8) 1_555 1_555 1_555 yes
O(1) Cu(1) N(1) 93.8(10) 1_555 1_555 1_555 yes
O(1) Cu(1) N(2) 141(1) 1_555 1_555 1_555 yes
O(1) Cu(1) N(4) 105.0(9) 1_555 1_555 1_555 yes
O(2) Cu(1) N(1) 171(1) 1_555 1_555 1_555 yes
O(2) Cu(1) N(2) 99(1) 1_555 1_555 1_555 yes
O(2) Cu(1) N(4) 103(1) 1_555 1_555 1_555 yes
N(1) Cu(1) N(2) 78(1) 1_555 1_555 1_555 yes
N(1) Cu(1) N(4) 84(1) 1_555 1_555 1_555 yes
N(2) Cu(1) N(4) 111(1) 1_555 1_555 1_555 yes
O(1) Cu(2) O(2) 81.4(8) 1_555 1_555 1_555 yes
O(1) Cu(2) N(6) 93(1) 1_555 1_555 1_555 yes
O(1) Cu(2) N(7) 102.5(8) 1_555 1_555 1_555 yes
O(1) Cu(2) N(9) 138(1) 1_555 1_555 1_555 yes
O(2) Cu(2) N(6) 173(1) 1_555 1_555 1_555 yes
O(2) Cu(2) N(7) 102(1) 1_555 1_555 1_555 yes
O(2) Cu(2) N(9) 99(1) 1_555 1_555 1_555 yes
N(6) Cu(2) N(7) 82(1) 1_555 1_555 1_555 yes
N(6) Cu(2) N(9) 81(1) 1_555 1_555 1_555 yes
N(7) Cu(2) N(9) 117(1) 1_555 1_555 1_555 yes
O(3) Cl(1) O(4) 104.686(2) 1_555 1_555 1_555 yes
O(3) Cl(1) O(5) 109.502(5) 1_555 1_555 1_555 yes
O(3) Cl(1) O(6) 111.829(3) 1_555 1_555 1_555 yes
O(4) Cl(1) O(5) 103.21(1) 1_555 1_555 1_555 yes
O(4) Cl(1) O(6) 111.75(1) 1_555 1_555 1_555 yes
O(5) Cl(1) O(6) 115.056(9) 1_555 1_555 1_555 yes
O(7) Cl(2) O(8) 112.504(4) 1_555 1_555 1_555 yes
O(7) Cl(2) O(9) 110.49(2) 1_555 1_555 1_555 yes
O(7) Cl(2) O(10) 110.73(1) 1_555 1_555 1_555 yes
O(8) Cl(2) O(9) 102.49(1) 1_555 1_555 1_555 yes
O(8) Cl(2) O(10) 107.4597(7) 1_555 1_555 1_555 yes
O(9) Cl(2) O(10) 112.908(2) 1_555 1_555 1_555 yes
Cu(1) O(1) Cu(2) 95.0(8) 1_555 1_555 1_555 yes
Cu(1) O(1) C(3) 117(1) 1_555 1_555 1_555 yes
Cu(2) O(1) C(3) 110(2) 1_555 1_555 1_555 yes
Cu(1) O(2) Cu(2) 101.0(10) 1_555 1_555 1_555 yes
Cu(1) O(2) C(34) 125(1) 1_555 1_555 1_555 yes
Cu(2) O(2) C(34) 126(2) 1_555 1_555 1_555 yes
Cu(1) N(1) C(1) 108(2) 1_555 1_555 1_555 yes
Cu(1) N(1) C(6) 108(1) 1_555 1_555 1_555 yes
Cu(1) N(1) C(13) 107(2) 1_555 1_555 1_555 yes
C(1) N(1) C(6) 119(3) 1_555 1_555 1_555 yes
C(1) N(1) C(13) 103(3) 1_555 1_555 1_555 yes
C(6) N(1) C(13) 108(3) 1_555 1_555 1_555 yes
Cu(1) N(2) C(7) 122(2) 1_555 1_555 1_555 yes
Cu(1) N(2) C(9) 131(3) 1_555 1_555 1_555 yes
C(7) N(2) C(9) 104(4) 1_555 1_555 1_555 yes
C(8) N(3) C(9) 95(3) 1_555 1_555 1_555 yes
C(8) N(3) C(10) 120(4) 1_555 1_555 1_555 yes
C(9) N(3) C(10) 143(4) 1_555 1_555 1_555 yes
Cu(1) N(4) C(14) 99(3) 1_555 1_555 1_555 yes
Cu(1) N(4) C(16) 146(3) 1_555 1_555 1_555 yes
C(14) N(4) C(16) 114(3) 1_555 1_555 1_555 yes
C(15) N(5) C(16) 106(3) 1_555 1_555 1_555 yes
C(15) N(5) C(17) 137(5) 1_555 1_555 1_555 yes
C(16) N(5) C(17) 114(4) 1_555 1_555 1_555 yes
Cu(2) N(6) C(5) 111(2) 1_555 1_555 1_555 yes
Cu(2) N(6) C(20) 108(2) 1_555 1_555 1_555 yes
Cu(2) N(6) C(27) 105(1) 1_555 1_555 1_555 yes
C(5) N(6) C(20) 111(3) 1_555 1_555 1_555 yes
C(5) N(6) C(27) 112(2) 1_555 1_555 1_555 yes
C(20) N(6) C(27) 107(3) 1_555 1_555 1_555 yes
Cu(2) N(7) C(21) 112(3) 1_555 1_555 1_555 yes
Cu(2) N(7) C(23) 143(3) 1_555 1_555 1_555 yes
C(21) N(7) C(23) 103(3) 1_555 1_555 1_555 yes
C(22) N(8) C(23) 103(3) 1_555 1_555 1_555 yes
C(22) N(8) C(24) 123(4) 1_555 1_555 1_555 yes
C(23) N(8) C(24) 133(4) 1_555 1_555 1_555 yes
Cu(2) N(9) C(28) 118(3) 1_555 1_555 1_555 yes
Cu(2) N(9) C(30) 136(4) 1_555 1_555 1_555 yes
C(28) N(9) C(30) 103(3) 1_555 1_555 1_555 yes
C(29) N(10) C(30) 113(4) 1_555 1_555 1_555 yes
C(29) N(10) C(31) 122(4) 1_555 1_555 1_555 yes
C(30) N(10) C(31) 124(5) 1_555 1_555 1_555 yes
N(1) C(1) C(2) 121(3) 1_555 1_555 1_555 yes
N(1) C(1) H(1) 108(4) 1_555 1_555 1_555 no
N(1) C(1) H(1') 106(3) 1_555 1_555 1_555 no
C(2) C(1) H(1) 110(4) 1_555 1_555 1_555 no
C(2) C(1) H(1') 105(4) 1_555 1_555 1_555 no
H(1) C(1) H(1') 101(3) 1_555 1_555 1_555 no
C(1) C(2) C(3) 112(3) 1_555 1_555 1_555 yes
C(1) C(2) H(2) 107(3) 1_555 1_555 1_555 no
C(1) C(2) H(2') 105(3) 1_555 1_555 1_555 no
C(3) C(2) H(2) 115(3) 1_555 1_555 1_555 no
C(3) C(2) H(2') 113(3) 1_555 1_555 1_555 no
H(2) C(2) H(2') 101(3) 1_555 1_555 1_555 no
O(1) C(3) C(2) 107(3) 1_555 1_555 1_555 yes
O(1) C(3) C(4) 114(2) 1_555 1_555 1_555 yes
O(1) C(3) H(3) 118(4) 1_555 1_555 1_555 no
C(2) C(3) C(4) 99(3) 1_555 1_555 1_555 yes
C(2) C(3) H(3) 108(2) 1_555 1_555 1_555 no
C(4) C(3) H(3) 107(3) 1_555 1_555 1_555 no
C(3) C(4) C(5) 109(3) 1_555 1_555 1_555 yes
C(3) C(4) H(4) 114(3) 1_555 1_555 1_555 no
C(3) C(4) H(4') 107(3) 1_555 1_555 1_555 no
C(5) C(4) H(4) 113(3) 1_555 1_555 1_555 no
C(5) C(4) H(4') 109(2) 1_555 1_555 1_555 no
H(4) C(4) H(4') 100(2) 1_555 1_555 1_555 no
N(6) C(5) C(4) 118(2) 1_555 1_555 1_555 yes
N(6) C(5) H(5) 111(3) 1_555 1_555 1_555 no
N(6) C(5) H(5') 107(3) 1_555 1_555 1_555 no
C(4) C(5) H(5) 108(3) 1_555 1_555 1_555 no
C(4) C(5) H(5') 102(3) 1_555 1_555 1_555 no
H(5) C(5) H(5') 107(3) 1_555 1_555 1_555 no
N(1) C(6) C(7) 108(2) 1_555 1_555 1_555 yes
N(1) C(6) H(6) 106(3) 1_555 1_555 1_555 no
N(1) C(6) H(6') 109(3) 1_555 1_555 1_555 no
C(7) C(6) H(6) 113(3) 1_555 1_555 1_555 no
C(7) C(6) H(6') 115(3) 1_555 1_555 1_555 no
H(6) C(6) H(6') 103(3) 1_555 1_555 1_555 no
N(2) C(7) C(6) 108(3) 1_555 1_555 1_555 yes
N(2) C(7) C(8) 104(3) 1_555 1_555 1_555 yes
C(6) C(7) C(8) 146(5) 1_555 1_555 1_555 yes
N(3) C(8) C(7) 116(4) 1_555 1_555 1_555 yes
N(3) C(8) H(8) 129(4) 1_555 1_555 1_555 no
C(7) C(8) H(8) 113(7) 1_555 1_555 1_555 no
N(2) C(9) N(3) 118(4) 1_555 1_555 1_555 yes
N(2) C(9) H(9) 131(5) 1_555 1_555 1_555 no
N(3) C(9) H(9) 110(5) 1_555 1_555 1_555 no
N(3) C(10) C(11) 104(4) 1_555 1_555 1_555 yes
N(3) C(10) C(12) 120(5) 1_555 1_555 1_555 yes
N(3) C(10) H(10) 104(4) 1_555 1_555 1_555 no
C(11) C(10) C(12) 114(5) 1_555 1_555 1_555 yes
C(11) C(10) H(10) 105(5) 1_555 1_555 1_555 no
C(12) C(10) H(10) 105(5) 1_555 1_555 1_555 no
C(10) C(11) H(11) 113(4) 1_555 1_555 1_555 no
C(10) C(11) H(11") 108(5) 1_555 1_555 1_555 no
C(10) C(11) H(11') 109(5) 1_555 1_555 1_555 no
H(11) C(11) H(11") 107(5) 1_555 1_555 1_555 no
H(11) C(11) H(11') 112(6) 1_555 1_555 1_555 no
H(11") C(11) H(11') 105(4) 1_555 1_555 1_555 no
C(10) C(12) H(12) 111(4) 1_555 1_555 1_555 no
C(10) C(12) H(12") 116(5) 1_555 1_555 1_555 no
C(10) C(12) H(12') 108(4) 1_555 1_555 1_555 no
H(12) C(12) H(12") 109(5) 1_555 1_555 1_555 no
H(12) C(12) H(12') 102(5) 1_555 1_555 1_555 no
H(12") C(12) H(12') 107(5) 1_555 1_555 1_555 no
N(1) C(13) C(14) 101(3) 1_555 1_555 1_555 yes
N(1) C(13) H(13) 117(4) 1_555 1_555 1_555 no
N(1) C(13) H(13') 115(5) 1_555 1_555 1_555 no
C(14) C(13) H(13) 114(5) 1_555 1_555 1_555 no
C(14) C(13) H(13') 107(4) 1_555 1_555 1_555 no
H(13) C(13) H(13') 101(4) 1_555 1_555 1_555 no
N(4) C(14) C(13) 133(4) 1_555 1_555 1_555 yes
N(4) C(14) C(15) 101(5) 1_555 1_555 1_555 yes
C(13) C(14) C(15) 124(5) 1_555 1_555 1_555 yes
N(5) C(15) C(14) 110(5) 1_555 1_555 1_555 yes
N(5) C(15) H(15) 110(6) 1_555 1_555 1_555 no
C(14) C(15) H(15) 137(5) 1_555 1_555 1_555 no
N(4) C(16) N(5) 106(3) 1_555 1_555 1_555 yes
N(4) C(16) H(16) 124(4) 1_555 1_555 1_555 no
N(5) C(16) H(16) 128(4) 1_555 1_555 1_555 no
N(5) C(17) C(18) 118(3) 1_555 1_555 1_555 yes
N(5) C(17) C(19) 114(3) 1_555 1_555 1_555 yes
N(5) C(17) H(17) 117(3) 1_555 1_555 1_555 no
C(18) C(17) C(19) 106(3) 1_555 1_555 1_555 yes
C(18) C(17) H(17) 100(3) 1_555 1_555 1_555 no
C(19) C(17) H(17) 96(4) 1_555 1_555 1_555 no
C(17) C(18) H(18) 119(5) 1_555 1_555 1_555 no
C(17) C(18) H(18") 105(3) 1_555 1_555 1_555 no
C(17) C(18) H(18') 109(3) 1_555 1_555 1_555 no
H(18) C(18) H(18") 105(4) 1_555 1_555 1_555 no
H(18) C(18) H(18') 109(4) 1_555 1_555 1_555 no
H(18") C(18) H(18') 106(4) 1_555 1_555 1_555 no
C(17) C(19) H(19) 126(4) 1_555 1_555 1_555 no
C(17) C(19) H(19") 116(4) 1_555 1_555 1_555 no
C(17) C(19) H(19') 116(3) 1_555 1_555 1_555 no
H(19) C(19) H(19") 98(4) 1_555 1_555 1_555 no
H(19) C(19) H(19') 96(4) 1_555 1_555 1_555 no
H(19") C(19) H(19') 97(4) 1_555 1_555 1_555 no
N(6) C(20) C(21) 114(3) 1_555 1_555 1_555 yes
N(6) C(20) H(20) 109(3) 1_555 1_555 1_555 no
N(6) C(20) H(20') 109(4) 1_555 1_555 1_555 no
C(21) C(20) H(20) 111(4) 1_555 1_555 1_555 no
C(21) C(20) H(20') 110(3) 1_555 1_555 1_555 no
H(20) C(20) H(20') 101(3) 1_555 1_555 1_555 no
N(7) C(21) C(20) 112(4) 1_555 1_555 1_555 yes
N(7) C(21) C(22) 108(3) 1_555 1_555 1_555 yes
C(20) C(21) C(22) 137(4) 1_555 1_555 1_555 yes
N(8) C(22) C(21) 110(3) 1_555 1_555 1_555 yes
N(8) C(22) H(22) 128(5) 1_555 1_555 1_555 no
C(21) C(22) H(22) 120(5) 1_555 1_555 1_555 no
N(7) C(23) N(8) 113(3) 1_555 1_555 1_555 yes
N(7) C(23) H(23) 129(5) 1_555 1_555 1_555 no
N(8) C(23) H(23) 116(5) 1_555 1_555 1_555 no
N(8) C(24) C(25) 111(3) 1_555 1_555 1_555 yes
N(8) C(24) C(26) 120(4) 1_555 1_555 1_555 yes
N(8) C(24) H(24) 101(3) 1_555 1_555 1_555 no
C(25) C(24) C(26) 120(4) 1_555 1_555 1_555 yes
C(25) C(24) H(24) 98(3) 1_555 1_555 1_555 no
C(26) C(24) H(24) 96(4) 1_555 1_555 1_555 no
C(24) C(25) H(25) 107(4) 1_555 1_555 1_555 no
C(24) C(25) H(25") 118(4) 1_555 1_555 1_555 no
C(24) C(25) H(25') 112(4) 1_555 1_555 1_555 no
H(25) C(25) H(25") 106(4) 1_555 1_555 1_555 no
H(25) C(25) H(25') 103(4) 1_555 1_555 1_555 no
H(25") C(25) H(25') 107(4) 1_555 1_555 1_555 no
C(24) C(26) H(26) 121(7) 1_555 1_555 1_555 no
C(24) C(26) H(26") 105(4) 1_555 1_555 1_555 no
C(24) C(26) H(26') 111(4) 1_555 1_555 1_555 no
H(26) C(26) H(26") 107(4) 1_555 1_555 1_555 no
H(26) C(26) H(26') 108(5) 1_555 1_555 1_555 no
H(26") C(26) H(26') 100(6) 1_555 1_555 1_555 no
N(6) C(27) C(28) 107(3) 1_555 1_555 1_555 yes
N(6) C(27) H(27) 107(3) 1_555 1_555 1_555 no
N(6) C(27) H(27') 107(3) 1_555 1_555 1_555 no
C(28) C(27) H(27) 114(3) 1_555 1_555 1_555 no
C(28) C(27) H(27') 116(3) 1_555 1_555 1_555 no
H(27) C(27) H(27') 102(3) 1_555 1_555 1_555 no
N(9) C(28) C(27) 112(4) 1_555 1_555 1_555 yes
N(9) C(28) C(29) 117(4) 1_555 1_555 1_555 yes
C(27) C(28) C(29) 129(5) 1_555 1_555 1_555 yes
N(10) C(29) C(28) 97(3) 1_555 1_555 1_555 yes
N(10) C(29) H(29) 133(7) 1_555 1_555 1_555 no
C(28) C(29) H(29) 128(7) 1_555 1_555 1_555 no
N(9) C(30) N(10) 107(3) 1_555 1_555 1_555 yes
N(9) C(30) H(30) 140(6) 1_555 1_555 1_555 no
N(10) C(30) H(30) 112(6) 1_555 1_555 1_555 no
N(10) C(31) C(32) 111(3) 1_555 1_555 1_555 yes
N(10) C(31) C(33) 116(4) 1_555 1_555 1_555 yes
N(10) C(31) H(31) 99(4) 1_555 1_555 1_555 no
C(32) C(31) C(33) 123(5) 1_555 1_555 1_555 yes
C(32) C(31) H(31) 94(3) 1_555 1_555 1_555 no
C(33) C(31) H(31) 106(5) 1_555 1_555 1_555 no
C(31) C(32) H(32) 108(4) 1_555 1_555 1_555 no
C(31) C(32) H(32") 114(4) 1_555 1_555 1_555 no
C(31) C(32) H(32') 109(4) 1_555 1_555 1_555 no
H(32) C(32) H(32") 111(4) 1_555 1_555 1_555 no
H(32) C(32) H(32') 104(3) 1_555 1_555 1_555 no
H(32") C(32) H(32') 108(4) 1_555 1_555 1_555 no
C(31) C(33) H(33) 109(6) 1_555 1_555 1_555 no
C(31) C(33) H(33") 107(5) 1_555 1_555 1_555 no
C(31) C(33) H(33') 113(6) 1_555 1_555 1_555 no
H(33) C(33) H(33") 103(6) 1_555 1_555 1_555 no
H(33) C(33) H(33') 109(5) 1_555 1_555 1_555 no
H(33") C(33) H(33') 112(6) 1_555 1_555 1_555 no
O(2) C(34) H(34) 117(3) 1_555 1_555 1_555 no
O(2) C(34) H(34") 114(2) 1_555 1_555 1_555 no
O(2) C(34) H(34') 113(3) 1_555 1_555 1_555 no
H(34) C(34) H(34") 105(3) 1_555 1_555 1_555 no
H(34) C(34) H(34') 103(2) 1_555 1_555 1_555 no
H(34") C(34) H(34') 101(3) 1_555 1_555 1_555 no
Cl(3) C(36) Cl(4) 126.255(8) 1_555 1_555 1_555 yes

loop_
_geom_bond_atom_site_label_1
_geom_bond_atom_site_label_2
_geom_bond_distance
_geom_bond_site_symmetry_1
_geom_bond_site_symmetry_2
_geom_bond_publ_flag
Cu(1) O(1) 1.98(2) 1_555 1_555 yes
Cu(1) O(2) 1.92(2) 1_555 1_555 yes
Cu(1) N(1) 2.09(2) 1_555 1_555 yes
Cu(1) N(2) 1.94(4) 1_555 1_555 yes
Cu(1) N(4) 2.16(3) 1_555 1_555 yes
Cu(2) O(1) 2.03(2) 1_555 1_555 yes
Cu(2) O(2) 1.91(2) 1_555 1_555 yes
Cu(2) N(6) 2.10(3) 1_555 1_555 yes
Cu(2) N(7) 2.09(3) 1_555 1_555 yes
Cu(2) N(9) 1.98(3) 1_555 1_555 yes
Cl(1) O(3) 1.416 1_555 1_555 yes
Cl(1) O(4) 1.3895(1) 1_555 1_555 yes
Cl(1) O(5) 1.3360(4) 1_555 1_555 yes
Cl(1) O(6) 1.2692(1) 1_555 1_555 yes
Cl(2) O(7) 1.3779(4) 1_555 1_555 yes
Cl(2) O(8) 1.349 1_555 1_555 yes
Cl(2) O(9) 1.4485(3) 1_555 1_555 yes
Cl(2) O(10) 1.353 1_555 1_555 yes
Cl(3) C(36) 1.4578(2) 1_555 1_555 yes
Cl(4) C(36) 1.6699(3) 1_555 1_555 yes
O(1) C(3) 1.38(4) 1_555 1_555 yes
O(2) C(34) 1.37(3) 1_555 1_555 yes
O(11) C(35) 1.5018(3) 1_555 1_555 yes
N(1) C(1) 1.54(5) 1_555 1_555 yes
N(1) C(6) 1.51(4) 1_555 1_555 yes
N(1) C(13) 1.54(5) 1_555 1_555 yes
N(2) C(7) 1.38(5) 1_555 1_555 yes
N(2) C(9) 1.27(5) 1_555 1_555 yes
N(3) C(8) 1.35(6) 1_555 1_555 yes
N(3) C(9) 1.41(5) 1_555 1_555 yes
N(3) C(10) 1.47(5) 1_555 1_555 yes
N(4) C(14) 1.38(7) 1_555 1_555 yes
N(4) C(16) 1.29(4) 1_555 1_555 yes
N(5) C(15) 1.40(4) 1_555 1_555 yes
N(5) C(16) 1.34(4) 1_555 1_555 yes
N(5) C(17) 1.42(5) 1_555 1_555 yes
N(6) C(5) 1.48(4) 1_555 1_555 yes
N(6) C(20) 1.41(5) 1_555 1_555 yes
N(6) C(27) 1.54(4) 1_555 1_555 yes
N(7) C(21) 1.44(4) 1_555 1_555 yes
N(7) C(23) 1.31(4) 1_555 1_555 yes
N(8) C(22) 1.36(5) 1_555 1_555 yes
N(8) C(23) 1.40(5) 1_555 1_555 yes
N(8) C(24) 1.45(4) 1_555 1_555 yes
N(9) C(28) 1.33(4) 1_555 1_555 yes
N(9) C(30) 1.32(4) 1_555 1_555 yes
N(10) C(29) 1.35(5) 1_555 1_555 yes
N(10) C(30) 1.35(4) 1_555 1_555 yes
N(10) C(31) 1.60(5) 1_555 1_555 yes
C(1) C(2) 1.46(5) 1_555 1_555 yes
C(1) H(1) 1.005 1_555 1_555 no
C(1) H(1') 0.998 1_555 1_555 no
C(2) C(3) 1.59(5) 1_555 1_555 yes
C(2) H(2) 1.018 1_555 1_555 no
C(2) H(2') 0.982 1_555 1_555 no
C(3) C(4) 1.54(4) 1_555 1_555 yes
C(3) H(3) 0.974 1_555 1_555 no
C(4) C(5) 1.53(4) 1_555 1_555 yes
C(4) H(4) 0.986 1_555 1_555 no
C(4) H(4') 1.028 1_555 1_555 no
C(5) H(5) 0.953 1_555 1_555 no
C(5) H(5') 0.971 1_555 1_555 no
C(6) C(7) 1.50(5) 1_555 1_555 yes
C(6) H(6) 1.015 1_555 1_555 no
C(6) H(6') 0.964 1_555 1_555 no
C(7) C(8) 1.35(5) 1_555 1_555 yes
C(8) H(8) 1.060 1_555 1_555 no
C(9) H(9) 1.040 1_555 1_555 no
C(10) C(11) 1.49(6) 1_555 1_555 yes
C(10) C(12) 1.41(6) 1_555 1_555 yes
C(10) H(10) 0.986 1_555 1_555 no
C(11) H(11) 0.919 1_555 1_555 no
C(11) H(11") 0.999 1_555 1_555 no
C(11) H(11') 0.952 1_555 1_555 no
C(12) H(12) 0.989 1_555 1_555 no
C(12) H(12") 0.914 1_555 1_555 no
C(12) H(12') 1.006 1_555 1_555 no
C(13) C(14) 1.46(7) 1_555 1_555 yes
C(13) H(13) 0.990 1_555 1_555 no
C(13) H(13') 1.009 1_555 1_555 no
C(14) C(15) 1.32(7) 1_555 1_555 yes
C(15) H(15) 1.141 1_555 1_555 no
C(16) H(16) 1.011 1_555 1_555 no
C(17) C(18) 1.54(5) 1_555 1_555 yes
C(17) C(19) 1.46(5) 1_555 1_555 yes
C(17) H(17) 1.037 1_555 1_555 no
C(18) H(18) 0.955 1_555 1_555 no
C(18) H(18") 0.992 1_555 1_555 no
C(18) H(18') 0.942 1_555 1_555 no
C(19) H(19) 1.036 1_555 1_555 no
C(19) H(19") 1.018 1_555 1_555 no
C(19) H(19') 1.043 1_555 1_555 no
C(20) C(21) 1.53(5) 1_555 1_555 yes
C(20) H(20) 0.997 1_555 1_555 no
C(20) H(20') 1.012 1_555 1_555 no
C(21) C(22) 1.33(4) 1_555 1_555 yes
C(22) H(22) 1.023 1_555 1_555 no
C(23) H(23) 1.045 1_555 1_555 no
C(24) C(25) 1.47(5) 1_555 1_555 yes
C(24) C(26) 1.31(6) 1_555 1_555 yes
C(24) H(24) 1.052 1_555 1_555 no
C(25) H(25) 0.989 1_555 1_555 no
C(25) H(25") 0.943 1_555 1_555 no
C(25) H(25') 0.986 1_555 1_555 no
C(26) H(26) 0.911 1_555 1_555 no
C(26) H(26") 1.014 1_555 1_555 no
C(26) H(26') 0.997 1_555 1_555 no
C(27) C(28) 1.54(5) 1_555 1_555 yes
C(27) H(27) 0.999 1_555 1_555 no
C(27) H(27') 0.994 1_555 1_555 no
C(28) C(29) 1.35(5) 1_555 1_555 yes
C(29) H(29) 0.982 1_555 1_555 no
C(30) H(30) 1.025 1_555 1_555 no
C(31) C(32) 1.39(5) 1_555 1_555 yes
C(31) C(33) 1.32(6) 1_555 1_555 yes
C(31) H(31) 0.996 1_555 1_555 no
C(32) H(32) 0.961 1_555 1_555 no
C(32) H(32") 0.919 1_555 1_555 no
C(32) H(32') 0.996 1_555 1_555 no
C(33) H(33) 1.003 1_555 1_555 no
C(33) H(33") 0.970 1_555 1_555 no
C(33) H(33') 0.896 1_555 1_555 no
C(34) H(34) 0.960 1_555 1_555 no
C(34) H(34") 0.992 1_555 1_555 no
C(34) H(34') 1.016 1_555 1_555 no

loop_
_geom_contact_atom_site_label_1
_geom_contact_atom_site_label_2
_geom_contact_distance
_geom_contact_site_symmetry_1
_geom_contact_site_symmetry_2
_geom_contact_publ_flag
O(1) O(11) 2.82(2) 1_555 1_555 ?
Cu(1) Cu(2) 2.952(6) 1_555 1_555 ?
